data_9016023
loop_
_publ_author_name
'Kulikov, L.'
'Semjonov-Kobzar A'
'Antonova, M.'
'Chechovsky, A.'
'Akselrud, L.'
'Skolozdra, R.'
'Fruchart, D.'
'Soubeyroux, J.'

_publ_section_title
;
 X-ray and neutron diffraction studies of the formation and structure of
 hydrogen intercalated 2H - Nb Se2 phases
 _cod_database_code 1008739
;
_journal_name_full 'Journal of Alloys and Compounds'
_journal_page_first 11
_journal_page_last 15
_journal_volume 244
_journal_year 1996
_chemical_formula_sum 'Nb Se2'
_space_group_IT_number 194
_symmetry_space_group_name_Hall '-P 6c 2c'
_symmetry_space_group_name_H-M 'P 63/m m c'
_cell_angle_alpha 90
_cell_angle_beta 90
_cell_angle_gamma 120
_cell_length_a 3.4362
_cell_length_b 3.4362
_cell_length_c 12.9635
_cell_formula_units_Z 2
_cell_volume 132.559
_database_code_amcsd 0016620
_exptl_crystal_density_diffrn 6.284
_cod_duplicate_entry 1008739
_cod_database_code 9016023
_amcsd_formula_title 'D0.49 Nb Se2'

loop_
_space_group_symop_operation_xyz
x,y,z
-x,-x+y,1/2+z
x,x-y,1/2-z
-x+y,-x,1/2-z
x-y,x,1/2+z
-y,-x,z
y,x,-z
y,-x+y,-z
-y,x-y,z
x-y,-y,1/2+z
-x+y,y,1/2-z
x,y,1/2-z
-x,-y,1/2+z
x,x-y,z
-x,-x+y,-z
x-y,x,-z
-x+y,-x,z
y,x,1/2+z
-y,-x,1/2-z
-y,x-y,1/2-z
y,-x+y,1/2+z
-x+y,y,z
x-y,-y,-z
-x,-y,-z

loop_
_atom_site_label
_atom_site_fract_x
_atom_site_fract_y
_atom_site_fract_z
Nb1 0.33333 0.66667 0.25000
Se1 0.33333 0.66667 0.61520

loop_
_cod_related_entry_id
_cod_related_entry_database
_cod_related_entry_code
1 AMCSD 0016620
